data_7704313
loop_
_publ_author_name
'Lai, Ya-Liang'
'Wang, Xue-Zhi'
'Dai, Rui-Rong'
'Huang, Yong-Liang'
'Zhou, Xian-Chao'
'Zhou, Xiao-Ping'
'Li, Dan'

_publ_section_title
;
 Self-assembly of mixed-valence and heterometallic metallocycles:
 efficient catalysts for the oxidation of alcohols to aldehydes in ambient
 air.
;
_journal_issue 22
_journal_name_full 'Dalton transactions (Cambridge, England : 2003)'
_journal_page_first 7304
_journal_page_last 7308
_journal_paper_doi 10.1039/d0dt01340d
_journal_volume 49
_journal_year 2020
_chemical_formula_moiety 'C36 H41.33 Cu6 N18, 3(Cl O4)'
_chemical_formula_sum 'C36 H41.33 Cl3 Cu6 N18 O12'
_chemical_formula_weight 1405.79
_space_group_crystal_system triclinic
_space_group_IT_number 2
_space_group_name_Hall '-P 1'
_space_group_name_H-M_alt 'P -1'
_atom_sites_solution_hydrogens geom
_atom_sites_solution_primary dual
_audit_creation_date 2019-11-04
_audit_creation_method
;
Olex2 1.2
(compiled 2018.05.29 svn.r3508 for OlexSys, GUI svn.r5506)
;
_audit_update_record
;
2020-02-05 deposited with the CCDC.	2020-05-04 downloaded from the CCDC.
;
_cell_angle_alpha 112.780(2)
_cell_angle_beta 93.5500(10)
_cell_angle_gamma 102.5950(10)
_cell_formula_units_Z 2
_cell_length_a 9.33780(10)
_cell_length_b 16.3060(3)
_cell_length_c 17.6821(3)
_cell_measurement_reflns_used 16779
_cell_measurement_temperature 102(3)
_cell_measurement_theta_max 77.2820
_cell_measurement_theta_min 2.7170
_cell_volume 2390.32(8)
_computing_cell_refinement 'CrysAlisPro 1.171.39.33c (Rigaku OD, 2017)'
_computing_data_collection 'CrysAlisPro 1.171.39.33c (Rigaku OD, 2017)'
_computing_data_reduction 'CrysAlisPro 1.171.39.33c (Rigaku OD, 2017)'
_computing_molecular_graphics 'Olex2 (Dolomanov et al., 2009)'
_computing_publication_material 'Olex2 (Dolomanov et al., 2009)'
_computing_structure_refinement 'ShelXL (Sheldrick, 2015)'
_computing_structure_solution 'ShelXT (Sheldrick, 2015)'
_diffrn_ambient_environment N~2~
_diffrn_ambient_temperature 102(3)
_diffrn_detector 'CCD plate'
_diffrn_measured_fraction_theta_full 0.997
_diffrn_measured_fraction_theta_max 0.964
_diffrn_measurement_details
;
List of Runs (angles in degrees, time in seconds):

  # Type    Start    End  Width  t~exp~   \w     \q     \k     \f   Frames
#--------------------------------------------------------------------------
  1  \w    -54.00 -27.00   0.50    1.00    --   -0.90 -63.00-158.00   54
  2  \w     -5.00  53.00   0.50    1.00    --   -0.90  63.00 -21.00  116
  3  \w      8.00  33.00   0.50    1.00    --    0.90  63.00 -21.00   50
  4  \w     78.00 132.00   0.50   10.00    --  105.10  63.00 -21.00  108
  5  \w     74.00 118.00   0.50   10.00    --  105.10 -63.00-158.00   88
  6  \w    -32.00  38.00   0.50    1.00    --    0.90  82.00-120.00  140
  7  \w    -39.00  33.00   0.50    1.00    --    0.90 -82.00 150.00  144
  8  \w    -31.00  47.00   0.50    1.00    --    0.90  77.00-180.00  156
  9  \w     -1.00  48.00   0.50    1.00    --    0.90  77.00 120.00   98
 10  \w    -25.00  17.00   0.50    1.00    --    0.90  82.00 -90.00   84
 11  \w     16.00 138.00   0.50   10.00    --  105.10 -19.00 -30.00  244
 12  \w     26.00 138.00   0.50   10.00    --  105.10 -82.00-150.00  224
 13  \w     16.00 128.00   0.50   10.00    --  105.10 -38.00-150.00  224
 14  \w     81.00 107.00   0.50   10.00    --  105.10 -82.00 120.00   52
 15  \w     75.00 123.00   0.50   10.00    --  105.10 -82.00 -30.00   96
 16  \w     85.00 193.00   0.50   10.00    --  105.10  19.00-180.00  216
 17  \w     78.00 136.00   0.50   10.00    --  105.10 -82.00 -60.00  116
 18  \w     34.00  59.00   0.50   10.00    --  105.10 -82.00  60.00   50
 19  \w     87.00 112.00   0.50   10.00    --  105.10 -82.00  60.00   50
 20  \w     18.00 131.00   0.50   10.00    --  105.10 -77.00 150.00  226
 21  \w    143.00 186.00   0.50   10.00    --  105.10  82.00   0.00   86
 22  \w     88.00 113.00   0.50   10.00    --  105.10  82.00   0.00   50
 23  \w     84.00 109.00   0.50   10.00    --  105.10 -82.00-180.00   50
 24  \w     85.00 192.00   0.50   10.00    --  105.10  82.00 -60.00  214
 25  \w     51.00  76.00   0.50   10.00    --  105.10 -82.00 120.00   50
 26  \w     19.00 126.00   0.50   10.00    --  105.10 -82.00  30.00  214
 27  \w     43.00 127.00   0.50   10.00    --  105.10 -38.00   0.00  168
;
_diffrn_measurement_device 'four-circle diffractometer'
_diffrn_measurement_device_type 'XtaLAB AFC12 (RINC): Kappa single'
_diffrn_measurement_method '\w scans'
_diffrn_orient_matrix_type 'CrysAlisPro convention (1999,Acta A55,543-557)'
_diffrn_orient_matrix_UB_11 -0.1562305000
_diffrn_orient_matrix_UB_12 0.0165853000
_diffrn_orient_matrix_UB_13 0.0002624000
_diffrn_orient_matrix_UB_21 -0.0230586000
_diffrn_orient_matrix_UB_22 -0.0328998000
_diffrn_orient_matrix_UB_23 0.0701998000
_diffrn_orient_matrix_UB_31 0.0664408000
_diffrn_orient_matrix_UB_32 0.0996152000
_diffrn_orient_matrix_UB_33 0.0651469000
_diffrn_radiation_monochromator mirror
_diffrn_radiation_probe x-ray
_diffrn_radiation_type CuK\a
_diffrn_radiation_wavelength 1.54184
_diffrn_reflns_av_R_equivalents 0.0389
_diffrn_reflns_av_unetI/netI 0.0395
_diffrn_reflns_Laue_measured_fraction_full 0.997
_diffrn_reflns_Laue_measured_fraction_max 0.964
_diffrn_reflns_limit_h_max 11
_diffrn_reflns_limit_h_min -11
_diffrn_reflns_limit_k_max 20
_diffrn_reflns_limit_k_min -20
_diffrn_reflns_limit_l_max 22
_diffrn_reflns_limit_l_min -20
_diffrn_reflns_number 29277
_diffrn_reflns_point_group_measured_fraction_full 0.997
_diffrn_reflns_point_group_measured_fraction_max 0.964
_diffrn_reflns_theta_full 67.684
_diffrn_reflns_theta_max 77.962
_diffrn_reflns_theta_min 2.747
_diffrn_source 'Rotating-anode X-ray tube (dual wavelength)'
_diffrn_source_type 'Rigaku (Cu) X-ray DW Source'
_exptl_absorpt_coefficient_mu 5.151
_exptl_absorpt_correction_T_max 1.00000
_exptl_absorpt_correction_T_min 0.86630
_exptl_absorpt_correction_type multi-scan
_exptl_absorpt_process_details
;
CrysAlisPro 1.171.39.33c (Rigaku Oxford Diffraction, 2017)
Empirical absorption correction using spherical harmonics,
 implemented in SCALE3 ABSPACK scaling algorithm.
;
_exptl_crystal_colour 'clear light pink'
_exptl_crystal_colour_lustre clear
_exptl_crystal_colour_modifier light
_exptl_crystal_colour_primary pink
_exptl_crystal_density_diffrn 1.953
_exptl_crystal_description needle
_exptl_crystal_F_000 1409
_exptl_crystal_size_max 0.02
_exptl_crystal_size_mid 0.02
_exptl_crystal_size_min 0.02
_refine_diff_density_max 0.903
_refine_diff_density_min -0.683
_refine_diff_density_rms 0.119
_refine_ls_extinction_method none
_refine_ls_goodness_of_fit_ref 1.092
_refine_ls_hydrogen_treatment constr
_refine_ls_matrix_type full
_refine_ls_number_parameters 694
_refine_ls_number_reflns 9849
_refine_ls_number_restraints 0
_refine_ls_restrained_S_all 1.092
_refine_ls_R_factor_all 0.0573
_refine_ls_R_factor_gt 0.0507
_refine_ls_shift/su_max 0.001
_refine_ls_shift/su_mean 0.000
_refine_ls_structure_factor_coef Fsqd
_refine_ls_weighting_details 'w=1/[\s^2^(Fo^2^)+(0.0921P)^2^+1.6905P] where P=(Fo^2^+2Fc^2^)/3'
_refine_ls_weighting_scheme calc
_refine_ls_wR_factor_gt 0.1417
_refine_ls_wR_factor_ref 0.1462
_reflns_Friedel_coverage 0.000
_reflns_number_gt 8365
_reflns_number_total 9849
_reflns_threshold_expression 'I > 2\s(I)'
_cod_data_source_file d0dt01340d2.cif
_cod_data_source_block 180715a
_cod_depositor_comments 'Adding full bibliography for 7704312--7704315.cif.'
_cod_original_cell_volume 2390.32(7)
_cod_database_code 7704313
_shelx_shelxl_version_number 2018/3
_chemical_oxdiff_formula CHNOCuCl
_shelx_space_group_comment
;
The symmetry employed for this shelxl refinement is uniquely defined
by the following loop, which should always be used as a source of
symmetry information in preference to the above space-group names.
They are only intended as comments.
;
_shelx_estimated_absorpt_t_max 0.904
_shelx_estimated_absorpt_t_min 0.904
_reflns_odcompleteness_completeness 99.72
_reflns_odcompleteness_iscentric 1
_reflns_odcompleteness_theta 66.97
_olex2_refinement_description
;
1. Fixed Uiso
 At 1.2 times of:
  All C(H) groups, All C(H,H) groups, All C(H,H,H) groups
2. Others
 Fixed Sof: H021(0.66667) H02C(0.33333) H02D(0.33333) C1(0.66667) H1A(0.66667)
 H1B(0.66667) C0AA(0.5) H0AB(0.5) H0AC(0.5) C2(0.5) H2A(0.5) H2B(0.5)
 C22(0.33333) H22A(0.33333) H22B(0.33333)
3.a Secondary CH2 refined with riding coordinates:
 C01F(H01B,H01E), C01H(H01F,H01H), C01N(H01N,H01O), C01O(H01P,H01Q), C01S(H01T,
 H01U), C01U(H01W,H01X), C01X(H01,H), C01Y(H0AA,HA), C020(H02A,H02B), C021(H02C,
 H02D), C1(H1A,H1B), C0AA(H0AB,H0AC), C2(H2A,H2B), C22(H22A,H22B)
3.b Aromatic/amide H refined with riding coordinates:
 C015(H015), C016(H016), C019(H019), C01A(H01A), C01C(H01C), C01D(H01D),
 C01G(H01G), C01I(H01I), C01J(H01J), C01K(H01K), C01L(H01L), C01M(H01M),
 C01P(H01R), C01R(H01S), C01T(H01V), C01V(H01Y), C01W(H01Z), C01Z(H1AA),
 C021(H021)
;
_olex2_submission_special_instructions 'No special instructions were received'
_oxdiff_exptl_absorpt_empirical_details
;
Empirical correction (ABSPACK) includes:
- Absorption correction using spherical harmonics
- Frame scaling
;
_oxdiff_exptl_absorpt_empirical_full_max 1.871
_oxdiff_exptl_absorpt_empirical_full_min 0.737

loop_
_space_group_symop_operation_xyz
'x, y, z'
'-x, -y, -z'

loop_
_atom_site_label
_atom_site_type_symbol
_atom_site_fract_x
_atom_site_fract_y
_atom_site_fract_z
_atom_site_U_iso_or_equiv
_atom_site_adp_type
_atom_site_occupancy
_atom_site_site_symmetry_order
_atom_site_calc_flag
_atom_site_refinement_flags_posn
_atom_site_refinement_flags_adp
_atom_site_refinement_flags_occupancy
_atom_site_disorder_assembly
_atom_site_disorder_group
Cu01 Cu 0.31550(5) 0.71701(3) 0.30723(3) 0.02591(13) Uani 1 1 d . . . . .
Cu02 Cu 0.63069(6) 0.03955(3) -0.06672(3) 0.02786(13) Uani 1 1 d . . . . .
Cu03 Cu 1.06359(6) 0.43705(3) 0.64967(3) 0.02699(13) Uani 1 1 d . . . . .
Cu04 Cu 0.90535(6) 0.18015(4) 0.29149(3) 0.03297(14) Uani 1 1 d . . . . .
Cu05 Cu 0.38099(6) 0.36831(4) 0.04353(4) 0.03392(15) Uani 1 1 d . . . . .
Cu06 Cu 0.61884(6) 0.59815(4) 0.53925(3) 0.03176(14) Uani 1 1 d . . . . .
Cl07 Cl 1.36140(10) 0.63017(6) 0.70300(6) 0.03378(19) Uani 1 1 d . . . . .
Cl08 Cl -0.00185(10) 0.23564(6) -0.00780(6) 0.03399(19) Uani 1 1 d . . . . .
Cl09 Cl 0.64427(11) 0.90718(7) 0.37738(7) 0.0445(2) Uani 1 1 d . . . . .
O00A O 0.5679(3) 0.8170(2) 0.3137(2) 0.0422(6) Uani 1 1 d . . . . .
O00B O -0.1235(3) 0.2739(2) 0.0185(2) 0.0437(7) Uani 1 1 d . . . . .
O00C O -0.0585(4) 0.13803(19) -0.05974(19) 0.0434(7) Uani 1 1 d . . . . .
O00D O 0.0783(4) 0.2818(2) -0.0532(2) 0.0469(7) Uani 1 1 d . . . . .
O00E O 1.2956(4) 0.5369(2) 0.6426(2) 0.0472(7) Uani 1 1 d . . . . .
N00F N 0.9297(3) 0.5071(2) 0.62896(19) 0.0278(6) Uani 1 1 d . . . . .
O00G O 0.0959(4) 0.2492(2) 0.06442(19) 0.0446(7) Uani 1 1 d . . . . .
N00H N 0.3149(3) 0.60496(19) 0.20790(19) 0.0261(6) Uani 1 1 d . . . . .
N00I N 1.1972(3) 0.3631(2) 0.66987(19) 0.0278(6) Uani 1 1 d . . . . .
N00J N 0.2587(3) 0.75960(19) 0.21942(19) 0.0269(6) Uani 1 1 d . . . . .
N00K N 0.7219(3) 0.07200(19) 0.04861(19) 0.0265(6) Uani 1 1 d . . . . .
N00L N 0.3895(3) 0.6796(2) 0.39261(19) 0.0286(6) Uani 1 1 d . . . . .
N00M N 1.0587(3) 0.5166(2) 0.77087(19) 0.0303(6) Uani 1 1 d . . . . .
N00N N 0.2627(4) 0.8140(2) 0.4066(2) 0.0320(6) Uani 1 1 d . . . . .
N00O N 0.5396(4) 0.1427(2) -0.0464(2) 0.0310(6) Uani 1 1 d . . . . .
N00P N 1.0289(3) 0.3408(2) 0.53518(19) 0.0289(6) Uani 1 1 d . . . . .
N00Q N 0.7624(3) 0.5738(2) 0.5998(2) 0.0314(6) Uani 1 1 d . . . . .
N00R N 0.4906(4) 0.6402(2) 0.4865(2) 0.0324(6) Uani 1 1 d . . . . .
N00S N 0.3408(3) 0.4815(2) 0.1015(2) 0.0315(6) Uani 1 1 d . . . . .
N00T N 0.9796(4) 0.2343(2) 0.4047(2) 0.0341(7) Uani 1 1 d . . . . .
O00U O 0.5458(4) 0.9660(2) 0.3925(2) 0.0575(9) Uani 1 1 d . . . . .
N00V N 0.8388(3) 0.1177(2) 0.1778(2) 0.0322(6) Uani 1 1 d . . . . .
N00W N 0.5183(3) -0.0042(2) -0.18333(19) 0.0287(6) Uani 1 1 d . . . . .
N00X N 0.4359(4) 0.2606(2) -0.0154(2) 0.0340(7) Uani 1 1 d . . . . .
O00Y O 1.2665(5) 0.6859(2) 0.7001(3) 0.0671(11) Uani 1 1 d . . . . .
O00Z O 1.4994(3) 0.6677(3) 0.6824(2) 0.0548(8) Uani 1 1 d . . . . .
N010 N 0.7192(5) -0.0687(2) -0.0913(2) 0.0477(10) Uani 1 1 d . . . . .
O011 O 0.6898(5) 0.8969(2) 0.4513(2) 0.0657(11) Uani 1 1 d . . . . .
O012 O 0.7714(4) 0.9467(3) 0.3497(3) 0.0679(11) Uani 1 1 d . . . . .
C013 C 0.9064(4) 0.5704(2) 0.7023(2) 0.0293(7) Uani 1 1 d . . . . .
O014 O 1.3836(5) 0.6340(3) 0.7841(2) 0.0725(12) Uani 1 1 d . . . . .
C015 C 0.3408(4) 0.5223(2) 0.1842(2) 0.0269(7) Uani 1 1 d . . . . .
H015 H 0.357253 0.495376 0.220564 0.032 Uiso 1 1 calc R . . . .
C016 C 1.2004(4) 0.2928(2) 0.6041(2) 0.0305(7) Uani 1 1 d . . . . .
H016 H 1.261186 0.254835 0.604837 0.037 Uiso 1 1 calc R . . . .
C017 C 0.2962(4) 0.6185(2) 0.1362(2) 0.0286(7) Uani 1 1 d . . . . .
C018 C 0.7959(4) 0.0075(2) 0.0503(2) 0.0284(7) Uani 1 1 d . . . . .
C019 C 0.8041(4) 0.6116(2) 0.6842(2) 0.0306(7) Uani 1 1 d . . . . .
H019 H 0.769178 0.657327 0.722587 0.037 Uiso 1 1 calc R . . . .
C01A C 0.8417(4) 0.5119(2) 0.5701(2) 0.0294(7) Uani 1 1 d . . . . .
H01A H 0.835457 0.476115 0.513721 0.035 Uiso 1 1 calc R . . . .
C01B C 0.4481(4) 0.1301(2) -0.1157(2) 0.0300(7) Uani 1 1 d . . . . .
C01C C 0.8664(4) 0.0354(2) 0.1293(2) 0.0304(7) Uani 1 1 d . . . . .
H01C H 0.923236 0.004108 0.147238 0.037 Uiso 1 1 calc R . . . .
C01D C 0.9807(4) 0.5741(2) 0.7779(2) 0.0319(7) Uani 1 1 d . . . . .
H01D H 0.972412 0.616430 0.829721 0.038 Uiso 1 1 calc R . . . .
C01E C 1.1059(4) 0.2756(2) 0.5294(2) 0.0281(7) Uani 1 1 d . . . . .
C01F C 1.3027(4) 0.3895(2) 0.7453(2) 0.0297(7) Uani 1 1 d . . . . .
H01B H 1.353341 0.454455 0.765538 0.036 Uiso 1 1 calc R . . . .
H01E H 1.377011 0.355097 0.731426 0.036 Uiso 1 1 calc R . . . .
C01G C 0.2674(4) 0.7050(2) 0.1461(2) 0.0284(7) Uani 1 1 d . . . . .
H01G H 0.255763 0.720430 0.101107 0.034 Uiso 1 1 calc R . . . .
C01H C 1.2306(4) 0.3724(2) 0.8147(2) 0.0314(7) Uani 1 1 d . . . . .
H01F H 1.306023 0.396889 0.863725 0.038 Uiso 1 1 calc R . . . .
H01H H 1.196177 0.306393 0.797922 0.038 Uiso 1 1 calc R . . . .
C01I C 0.3853(4) 0.2031(2) -0.0967(2) 0.0321(7) Uani 1 1 d . . . . .
H01I H 0.319733 0.211544 -0.133022 0.038 Uiso 1 1 calc R . . . .
C01J C 0.4602(4) 0.6229(2) 0.4056(2) 0.0280(7) Uani 1 1 d . . . . .
H01J H 0.486051 0.575930 0.363140 0.034 Uiso 1 1 calc R . . . .
C01K C 0.4388(4) 0.0488(3) -0.1888(2) 0.0310(7) Uani 1 1 d . . . . .
H01K H 0.377915 0.035079 -0.238135 0.037 Uiso 1 1 calc R . . . .
C01L C 0.9563(4) 0.3135(2) 0.4595(2) 0.0296(7) Uani 1 1 d . . . . .
H01L H 0.895547 0.345335 0.445377 0.036 Uiso 1 1 calc R . . . .
C01M C 0.7525(4) 0.1363(2) 0.1265(2) 0.0294(7) Uani 1 1 d . . . . .
H01M H 0.717517 0.188849 0.143412 0.035 Uiso 1 1 calc R . . . .
C01N C 0.0550(4) 0.8418(3) 0.3365(3) 0.0355(8) Uani 1 1 d . . . . .
H01N H -0.029392 0.864701 0.355977 0.043 Uiso 1 1 calc R . . . .
H01O H 0.025929 0.775419 0.318604 0.043 Uiso 1 1 calc R . . . .
C01O C 0.2376(4) 0.8504(2) 0.2342(2) 0.0303(7) Uani 1 1 d . . . . .
H01P H 0.244351 0.860037 0.183568 0.036 Uiso 1 1 calc R . . . .
H01Q H 0.317424 0.897116 0.276739 0.036 Uiso 1 1 calc R . . . .
C01P C 0.5300(5) 0.2216(3) 0.0126(3) 0.0371(8) Uani 1 1 d . . . . .
H01R H 0.581642 0.247099 0.066631 0.044 Uiso 1 1 calc R . . . .
C01Q C 0.3732(5) 0.7379(3) 0.4706(2) 0.0348(8) Uani 1 1 d . . . . .
C01R C 0.3134(4) 0.5426(2) 0.0708(2) 0.0322(7) Uani 1 1 d . . . . .
H01S H 0.307389 0.534387 0.015496 0.039 Uiso 1 1 calc R . . . .
C01S C 1.0996(4) 0.4145(3) 0.8386(2) 0.0332(7) Uani 1 1 d . . . . .
H01T H 1.012698 0.376333 0.796862 0.040 Uiso 1 1 calc R . . . .
H01U H 1.078169 0.412616 0.891015 0.040 Uiso 1 1 calc R . . . .
C01T C 1.0754(4) 0.2106(3) 0.4492(3) 0.0340(8) Uani 1 1 d . . . . .
H01V H 1.113134 0.159322 0.428623 0.041 Uiso 1 1 calc R . . . .
C01U C 0.1827(5) 0.8828(3) 0.4089(3) 0.0355(8) Uani 1 1 d . . . . .
H01W H 0.250602 0.935479 0.406134 0.043 Uiso 1 1 calc R . . . .
H01X H 0.144250 0.904017 0.460841 0.043 Uiso 1 1 calc R . . . .
C01V C 0.4323(5) 0.7120(3) 0.5274(3) 0.0401(9) Uani 1 1 d . . . . .
H01Y H 0.432816 0.738703 0.584422 0.048 Uiso 1 1 calc R . . . .
C01W C 0.3009(5) 0.8082(3) 0.4744(3) 0.0379(9) Uani 1 1 d . . . . .
H01Z H 0.282492 0.848277 0.524698 0.045 Uiso 1 1 calc R . . . .
C01X C 0.0888(4) 0.8627(2) 0.2614(3) 0.0328(8) Uani 1 1 d . . . . .
H01 H 0.010054 0.822964 0.214916 0.039 Uiso 1 1 calc R . . . .
H H 0.086589 0.925848 0.274195 0.039 Uiso 1 1 calc R . . . .
C01Y C 1.1244(5) 0.5132(3) 0.8472(2) 0.0348(8) Uani 1 1 d . . . . .
H0AA H 1.080196 0.547298 0.893577 0.042 Uiso 1 1 calc R . . . .
HA H 1.230344 0.542532 0.858992 0.042 Uiso 1 1 calc R . . . .
C01Z C 0.7904(5) -0.0669(3) -0.0271(3) 0.0413(9) Uani 1 1 d . . . . .
H1AA H 0.837398 -0.112672 -0.030455 0.050 Uiso 1 1 calc R . . . .
C020 C 0.5100(6) -0.0885(3) -0.2568(3) 0.0525(12) Uani 1 1 d . . . . .
H02A H 0.441727 -0.091398 -0.301984 0.063 Uiso 1 1 calc R . . . .
H02B H 0.469308 -0.141233 -0.244632 0.063 Uiso 1 1 calc R . . . .
C021 C 0.6550(7) -0.0956(4) -0.2848(4) 0.0696(19) Uani 1 1 d . . . . .
H021 H 0.661123 -0.109364 -0.340463 0.084 Uiso 0.6667 1 calc R . P A 1
H02C H 0.722834 -0.034955 -0.267656 0.084 Uiso 0.3333 1 calc R . P B 2
H02D H 0.642426 -0.127845 -0.344736 0.084 Uiso 0.3333 1 calc R . P B 2
C1 C 0.7795(7) -0.0828(4) -0.2330(4) 0.0339(12) Uani 0.6667 1 d . . P C 1
H1A H 0.820822 -0.017197 -0.200484 0.041 Uiso 0.6667 1 calc R . P C 1
H1B H 0.852430 -0.105533 -0.266436 0.041 Uiso 0.6667 1 calc R . P C 1
C0AA C 0.7552(7) -0.1303(4) -0.1734(4) 0.0184(11) Uani 0.5 1 d . . P C 1
H0AB H 0.674248 -0.185942 -0.199561 0.022 Uiso 0.5 1 calc R . P C 1
H0AC H 0.844231 -0.148208 -0.162672 0.022 Uiso 0.5 1 calc R . P C 1
C2 C 0.6494(12) -0.1647(6) -0.1662(6) 0.051(2) Uani 0.5 1 d . . P C 2
H2A H 0.671402 -0.214248 -0.154107 0.061 Uiso 0.5 1 calc R . P C 2
H2B H 0.542323 -0.176132 -0.178317 0.061 Uiso 0.5 1 calc R . P C 2
C22 C 0.7195(12) -0.1574(7) -0.2362(7) 0.029(2) Uani 0.3333 1 d . . P C 2
H22A H 0.708344 -0.219310 -0.277722 0.034 Uiso 0.3333 1 calc R . P C 2
H22B H 0.825163 -0.129516 -0.216308 0.034 Uiso 0.3333 1 calc R . P C 2

loop_
_atom_site_aniso_label
_atom_site_aniso_U_11
_atom_site_aniso_U_22
_atom_site_aniso_U_33
_atom_site_aniso_U_23
_atom_site_aniso_U_13
_atom_site_aniso_U_12
Cu01 0.0317(3) 0.0216(2) 0.0260(3) 0.0095(2) 0.0056(2) 0.01039(19)
Cu02 0.0396(3) 0.0216(2) 0.0236(3) 0.0076(2) 0.0057(2) 0.0135(2)
Cu03 0.0310(3) 0.0248(3) 0.0225(3) 0.0072(2) 0.00028(19) 0.00787(19)
Cu04 0.0363(3) 0.0308(3) 0.0261(3) 0.0050(2) 0.0006(2) 0.0114(2)
Cu05 0.0434(3) 0.0247(3) 0.0322(3) 0.0066(2) 0.0034(2) 0.0164(2)
Cu06 0.0385(3) 0.0300(3) 0.0301(3) 0.0146(2) 0.0038(2) 0.0118(2)
Cl07 0.0379(4) 0.0302(4) 0.0311(5) 0.0119(4) 0.0060(3) 0.0061(3)
Cl08 0.0447(5) 0.0297(4) 0.0317(5) 0.0133(4) 0.0073(4) 0.0164(3)
Cl09 0.0437(5) 0.0341(5) 0.0519(6) 0.0165(4) -0.0066(4) 0.0089(4)
O00A 0.0433(15) 0.0356(14) 0.0399(16) 0.0087(13) 0.0030(12) 0.0089(12)
O00B 0.0498(16) 0.0423(15) 0.0413(17) 0.0132(13) 0.0072(13) 0.0241(13)
O00C 0.069(2) 0.0299(14) 0.0353(16) 0.0138(12) 0.0134(14) 0.0195(13)
O00D 0.0599(19) 0.0421(16) 0.0452(18) 0.0240(14) 0.0134(14) 0.0135(14)
O00E 0.0638(19) 0.0293(14) 0.0401(17) 0.0091(13) 0.0150(14) 0.0034(13)
N00F 0.0310(14) 0.0263(14) 0.0227(15) 0.0073(12) 0.0007(11) 0.0074(11)
O00G 0.0626(19) 0.0450(16) 0.0345(16) 0.0163(13) 0.0061(13) 0.0312(14)
N00H 0.0266(13) 0.0252(13) 0.0282(15) 0.0118(12) 0.0035(11) 0.0087(10)
N00I 0.0264(13) 0.0286(14) 0.0291(16) 0.0137(13) 0.0016(11) 0.0058(11)
N00J 0.0286(13) 0.0208(13) 0.0320(16) 0.0108(12) 0.0045(11) 0.0079(10)
N00K 0.0305(14) 0.0225(13) 0.0273(15) 0.0092(12) 0.0054(11) 0.0103(11)
N00L 0.0352(15) 0.0276(14) 0.0284(16) 0.0147(13) 0.0089(12) 0.0117(11)
N00M 0.0373(15) 0.0276(14) 0.0236(15) 0.0089(12) 0.0019(12) 0.0080(12)
N00N 0.0417(16) 0.0235(14) 0.0318(17) 0.0090(13) 0.0105(13) 0.0134(12)
N00O 0.0422(16) 0.0233(14) 0.0273(16) 0.0081(12) 0.0022(12) 0.0133(12)
N00P 0.0305(14) 0.0274(14) 0.0269(16) 0.0088(12) 0.0037(11) 0.0084(11)
N00Q 0.0361(15) 0.0283(14) 0.0298(16) 0.0119(13) 0.0035(12) 0.0090(12)
N00R 0.0402(16) 0.0298(15) 0.0314(17) 0.0147(13) 0.0090(13) 0.0126(12)
N00S 0.0357(15) 0.0264(14) 0.0298(16) 0.0082(13) 0.0020(12) 0.0106(12)
N00T 0.0355(16) 0.0303(15) 0.0316(17) 0.0078(13) 0.0017(12) 0.0090(12)
O00U 0.058(2) 0.0360(16) 0.069(2) 0.0129(16) -0.0075(17) 0.0150(14)
N00V 0.0340(15) 0.0291(15) 0.0319(17) 0.0085(13) 0.0044(12) 0.0128(12)
N00W 0.0308(14) 0.0268(14) 0.0269(15) 0.0080(12) 0.0066(11) 0.0099(11)
N00X 0.0431(17) 0.0279(15) 0.0307(17) 0.0094(13) 0.0013(13) 0.0147(13)
O00Y 0.071(2) 0.0448(19) 0.077(3) 0.0089(18) 0.004(2) 0.0309(17)
O00Z 0.0386(16) 0.072(2) 0.0466(19) 0.0202(17) 0.0066(14) 0.0071(15)
N010 0.089(3) 0.0306(17) 0.0261(18) 0.0043(14) 0.0006(17) 0.0366(18)
O011 0.101(3) 0.0432(18) 0.045(2) 0.0109(16) -0.0178(19) 0.0268(19)
O012 0.0401(17) 0.065(2) 0.110(3) 0.052(2) 0.0037(19) 0.0101(16)
C013 0.0371(17) 0.0254(16) 0.0231(17) 0.0086(14) 0.0033(13) 0.0068(13)
O014 0.105(3) 0.059(2) 0.039(2) 0.0233(18) 0.0010(19) -0.012(2)
C015 0.0310(16) 0.0204(15) 0.0280(18) 0.0077(13) 0.0034(13) 0.0086(12)
C016 0.0295(16) 0.0277(17) 0.034(2) 0.0144(15) 0.0024(14) 0.0054(13)
C017 0.0302(16) 0.0262(16) 0.0293(18) 0.0098(14) 0.0041(13) 0.0104(13)
C018 0.0347(17) 0.0253(16) 0.0287(18) 0.0117(14) 0.0064(14) 0.0132(13)
C019 0.0384(18) 0.0240(16) 0.0278(18) 0.0080(14) 0.0045(14) 0.0100(13)
C01A 0.0336(17) 0.0269(16) 0.0275(18) 0.0114(15) 0.0039(14) 0.0072(13)
C01B 0.0341(17) 0.0266(16) 0.0311(19) 0.0118(15) 0.0054(14) 0.0116(13)
C01C 0.0317(16) 0.0252(16) 0.034(2) 0.0099(15) 0.0018(14) 0.0116(13)
C01D 0.0388(18) 0.0261(16) 0.0252(18) 0.0048(14) 0.0006(14) 0.0098(14)
C01E 0.0298(16) 0.0237(15) 0.0286(18) 0.0083(14) 0.0025(13) 0.0078(12)
C01F 0.0293(16) 0.0304(17) 0.0296(18) 0.0140(15) 0.0001(13) 0.0065(13)
C01G 0.0306(16) 0.0277(16) 0.0300(18) 0.0130(15) 0.0042(13) 0.0117(13)
C01H 0.0360(18) 0.0284(17) 0.0275(18) 0.0110(15) 0.0007(14) 0.0063(14)
C01I 0.0365(18) 0.0283(17) 0.032(2) 0.0114(15) 0.0025(14) 0.0132(14)
C01J 0.0305(16) 0.0281(16) 0.0274(18) 0.0127(14) 0.0048(13) 0.0092(13)
C01K 0.0322(17) 0.0305(17) 0.0281(19) 0.0091(15) 0.0033(14) 0.0100(13)
C01L 0.0329(17) 0.0276(16) 0.0239(17) 0.0062(14) -0.0008(13) 0.0092(13)
C01M 0.0343(17) 0.0273(16) 0.0257(18) 0.0086(14) 0.0058(13) 0.0106(13)
C01N 0.0363(18) 0.0308(18) 0.044(2) 0.0168(17) 0.0109(16) 0.0127(14)
C01O 0.0335(17) 0.0221(16) 0.037(2) 0.0132(15) 0.0065(14) 0.0089(13)
C01P 0.058(2) 0.0263(17) 0.030(2) 0.0080(15) 0.0043(17) 0.0243(16)
C01Q 0.051(2) 0.0275(17) 0.031(2) 0.0134(16) 0.0109(16) 0.0162(15)
C01R 0.0431(19) 0.0277(17) 0.0263(18) 0.0086(15) 0.0040(14) 0.0157(15)
C01S 0.0379(18) 0.0358(19) 0.0272(19) 0.0145(16) 0.0044(14) 0.0093(15)
C01T 0.0388(19) 0.0296(17) 0.033(2) 0.0102(16) 0.0030(15) 0.0133(15)
C01U 0.045(2) 0.0298(18) 0.038(2) 0.0143(16) 0.0118(16) 0.0186(15)
C01V 0.061(3) 0.038(2) 0.031(2) 0.0165(18) 0.0175(18) 0.0254(19)
C01W 0.056(2) 0.0293(18) 0.033(2) 0.0117(16) 0.0145(17) 0.0211(17)
C01X 0.0335(17) 0.0261(16) 0.039(2) 0.0127(16) 0.0040(15) 0.0114(13)
C01Y 0.047(2) 0.0335(19) 0.0222(18) 0.0097(15) -0.0006(15) 0.0119(16)
C01Z 0.069(3) 0.0326(19) 0.027(2) 0.0092(17) 0.0064(18) 0.0276(19)
C020 0.062(3) 0.051(3) 0.032(2) -0.006(2) -0.0065(19) 0.036(2)
C021 0.097(4) 0.045(3) 0.101(5) 0.043(3) 0.071(4) 0.046(3)
C1 0.045(3) 0.023(2) 0.032(3) 0.008(2) 0.013(2) 0.011(2)
C0AA 0.025(3) 0.010(2) 0.021(4) 0.005(2) 0.008(2) 0.008(2)
C2 0.060(6) 0.035(4) 0.045(5) 0.002(4) -0.012(4) 0.019(4)
C22 0.031(5) 0.023(5) 0.028(6) 0.001(4) 0.008(4) 0.016(4)

loop_
_atom_type_symbol
_atom_type_description
_atom_type_scat_dispersion_real
_atom_type_scat_dispersion_imag
_atom_type_scat_source
C C 0.0181 0.0091 'International Tables Vol C Tables 4.2.6.8 and 6.1.1.4'
H H 0.0000 0.0000 'International Tables Vol C Tables 4.2.6.8 and 6.1.1.4'
Cl Cl 0.3639 0.7018 'International Tables Vol C Tables 4.2.6.8 and 6.1.1.4'
Cu Cu -1.9646 0.5888 'International Tables Vol C Tables 4.2.6.8 and 6.1.1.4'
N N 0.0311 0.0180 'International Tables Vol C Tables 4.2.6.8 and 6.1.1.4'
O O 0.0492 0.0322 'International Tables Vol C Tables 4.2.6.8 and 6.1.1.4'

loop_
_geom_angle_atom_site_label_1
_geom_angle_atom_site_label_2
_geom_angle_atom_site_label_3
_geom_angle
_geom_angle_site_symmetry_1
_geom_angle_site_symmetry_3
_geom_angle_publ_flag
N00H Cu01 N00J 81.86(12) . . ?
N00H Cu01 N00N 165.60(13) . . ?
N00J Cu01 N00N 98.73(12) . . ?
N00L Cu01 N00H 97.89(12) . . ?
N00L Cu01 N00J 174.98(12) . . ?
N00L Cu01 N00N 82.77(13) . . ?
N00K Cu02 N00W 173.54(12) . . ?
N00K Cu02 N010 82.56(13) . . ?
N00O Cu02 N00K 99.28(12) . . ?
N00O Cu02 N00W 81.93(12) . . ?
N00O Cu02 N010 178.03(15) . . ?
N010 Cu02 N00W 96.16(13) . . ?
N00F Cu03 N00I 178.88(12) . . ?
N00F Cu03 N00M 82.57(12) . . ?
N00F Cu03 N00P 97.15(12) . . ?
N00I Cu03 N00M 97.88(12) . . ?
N00P Cu03 N00I 82.19(12) . . ?
N00P Cu03 N00M 167.01(13) . . ?
N00V Cu04 N00T 174.93(14) . . ?
N00X Cu05 N00S 175.31(15) . . ?
N00Q Cu06 N00R 171.79(14) . . ?
O00Y Cl07 O00E 109.2(2) . . ?
O00Y Cl07 O00Z 106.6(3) . . ?
O00Z Cl07 O00E 110.2(2) . . ?
O014 Cl07 O00E 111.2(2) . . ?
O014 Cl07 O00Y 109.2(3) . . ?
O014 Cl07 O00Z 110.3(2) . . ?
O00B Cl08 O00C 109.24(19) . . ?
O00B Cl08 O00D 109.56(19) . . ?
O00B Cl08 O00G 108.70(18) . . ?
O00D Cl08 O00C 110.24(19) . . ?
O00G Cl08 O00C 109.87(18) . . ?
O00G Cl08 O00D 109.2(2) . . ?
O00U Cl09 O00A 109.22(19) . . ?
O011 Cl09 O00A 108.5(2) . . ?
O011 Cl09 O00U 110.7(2) . . ?
O012 Cl09 O00A 109.7(2) . . ?
O012 Cl09 O00U 108.7(2) . . ?
O012 Cl09 O011 110.0(3) . . ?
C013 N00F Cu03 111.2(2) . . ?
C01A N00F Cu03 143.4(3) . . ?
C01A N00F C013 105.1(3) . . ?
C015 N00H Cu01 143.0(3) . . ?
C015 N00H C017 105.3(3) . . ?
C017 N00H Cu01 111.2(2) . . ?
C016 N00I Cu03 113.3(2) . . ?
C016 N00I C01F 119.2(3) . . ?
C01F N00I Cu03 126.8(2) . . ?
C01G N00J Cu01 113.2(2) . . ?
C01G N00J C01O 119.6(3) . . ?
C01O N00J Cu01 126.2(2) . . ?
C018 N00K Cu02 110.1(2) . . ?
C01M N00K Cu02 144.9(2) . . ?
C01M N00K C018 104.7(3) . . ?
C01J N00L Cu01 144.0(3) . . ?
C01J N00L C01Q 105.1(3) . . ?
C01Q N00L Cu01 110.6(2) . . ?
C01D N00M Cu03 112.2(3) . . ?
C01D N00M C01Y 118.3(3) . . ?
C01Y N00M Cu03 129.4(2) . . ?
C01U N00N Cu01 129.2(3) . . ?
C01W N00N Cu01 112.2(2) . . ?
C01W N00N C01U 118.5(3) . . ?
C01B N00O Cu02 111.7(2) . . ?
C01P N00O Cu02 142.7(3) . . ?
C01P N00O C01B 105.6(3) . . ?
C01E N00P Cu03 111.6(2) . . ?
C01L N00P Cu03 143.2(3) . . ?
C01L N00P C01E 105.2(3) . . ?
C019 N00Q Cu06 127.5(3) . . ?
C01A N00Q Cu06 127.3(3) . . ?
C01A N00Q C019 105.1(3) . . ?
C01J N00R Cu06 129.7(3) . . ?
C01J N00R C01V 105.2(3) . . ?
C01V N00R Cu06 123.8(3) . . ?
C015 N00S Cu05 126.6(2) . . ?
C015 N00S C01R 105.6(3) . . ?
C01R N00S Cu05 127.7(3) . . ?
C01L N00T Cu04 124.6(3) . . ?
C01L N00T C01T 105.4(3) . . ?
C01T N00T Cu04 129.8(3) . . ?
C01C N00V Cu04 123.9(3) . . ?
C01M N00V Cu04 130.7(3) . . ?
C01M N00V C01C 105.4(3) . . ?
C01K N00W Cu02 112.8(3) . . ?
C01K N00W C020 118.3(3) . . ?
C020 N00W Cu02 128.8(3) . . ?
C01I N00X Cu05 126.0(3) . . ?
C01I N00X C01P 105.5(3) . . ?
C01P N00X Cu05 128.5(3) . . ?
C01Z N010 Cu02 112.9(3) . . ?
C01Z N010 C0AA 115.1(4) . . ?
C01Z N010 C2 118.4(5) . . ?
C0AA N010 Cu02 128.7(3) . . ?
C2 N010 Cu02 122.7(4) . . ?
N00F C013 C01D 116.7(3) . . ?
C019 C013 N00F 108.4(3) . . ?
C019 C013 C01D 134.7(3) . . ?
N00H C015 N00S 112.7(3) . . ?
N00I C016 C01E 117.0(3) . . ?
N00H C017 C01G 115.8(3) . . ?
N00H C017 C01R 108.5(3) . . ?
C01R C017 C01G 135.7(4) . . ?
N00K C018 C01Z 116.7(3) . . ?
C01C C018 N00K 108.6(3) . . ?
C01C C018 C01Z 134.6(3) . . ?
N00Q C019 C013 108.1(3) . . ?
N00F C01A N00Q 113.3(3) . . ?
N00O C01B C01I 108.7(3) . . ?
N00O C01B C01K 116.5(3) . . ?
C01I C01B C01K 134.8(4) . . ?
C018 C01C N00V 108.1(3) . . ?
N00M C01D C013 117.4(3) . . ?
N00P C01E C016 115.7(3) . . ?
C01T C01E N00P 108.6(3) . . ?
C01T C01E C016 135.6(3) . . ?
N00I C01F C01H 113.7(3) . . ?
N00J C01G C017 117.1(3) . . ?
C01F C01H C01S 115.6(3) . . ?
N00X C01I C01B 108.1(3) . . ?
N00L C01J N00R 112.9(3) . . ?
N00W C01K C01B 116.9(3) . . ?
N00P C01L N00T 112.9(3) . . ?
N00K C01M N00V 113.2(3) . . ?
C01U C01N C01X 115.0(3) . . ?
N00J C01O C01X 113.4(3) . . ?
N00O C01P N00X 112.1(4) . . ?
N00L C01Q C01W 116.6(3) . . ?
C01V C01Q N00L 108.2(3) . . ?
C01V C01Q C01W 135.1(4) . . ?
N00S C01R C017 107.9(3) . . ?
C01Y C01S C01H 114.9(3) . . ?
C01E C01T N00T 108.0(3) . . ?
N00N C01U C01N 110.6(3) . . ?
C01Q C01V N00R 108.4(3) . . ?
N00N C01W C01Q 117.8(3) . . ?
C01O C01X C01N 115.5(3) . . ?
N00M C01Y C01S 111.4(3) . . ?
N010 C01Z C018 117.7(3) . . ?
N00W C020 C021 114.0(5) . . ?
C020 C021 C22 103.8(5) . . ?
C1 C021 C020 123.3(6) . . ?
C021 C1 C0AA 114.8(5) . . ?
N010 C0AA C1 112.4(4) . . ?
C22 C2 N010 104.5(8) . . ?
C2 C22 C021 117.5(7) . . ?

loop_
_geom_bond_atom_site_label_1
_geom_bond_atom_site_label_2
_geom_bond_distance
_geom_bond_site_symmetry_2
_geom_bond_publ_flag
Cu01 N00H 1.983(3) . ?
Cu01 N00J 2.017(3) . ?
Cu01 N00L 1.974(3) . ?
Cu01 N00N 2.032(3) . ?
Cu02 N00K 1.979(3) . ?
Cu02 N00O 1.969(3) . ?
Cu02 N00W 2.032(3) . ?
Cu02 N010 2.019(3) . ?
Cu03 N00F 1.973(3) . ?
Cu03 N00I 2.017(3) . ?
Cu03 N00M 2.040(3) . ?
Cu03 N00P 1.976(3) . ?
Cu04 N00T 1.859(3) . ?
Cu04 N00V 1.856(3) . ?
Cu05 N00S 1.866(3) . ?
Cu05 N00X 1.863(3) . ?
Cu06 N00Q 1.867(3) . ?
Cu06 N00R 1.869(3) . ?
Cl07 O00E 1.443(3) . ?
Cl07 O00Y 1.413(4) . ?
Cl07 O00Z 1.434(3) . ?
Cl07 O014 1.411(4) . ?
Cl08 O00B 1.430(3) . ?
Cl08 O00C 1.448(3) . ?
Cl08 O00D 1.439(3) . ?
Cl08 O00G 1.435(3) . ?
Cl09 O00A 1.449(3) . ?
Cl09 O00U 1.433(3) . ?
Cl09 O011 1.432(4) . ?
Cl09 O012 1.431(4) . ?
N00F C013 1.375(5) . ?
N00F C01A 1.323(5) . ?
N00H C015 1.331(4) . ?
N00H C017 1.376(5) . ?
N00I C016 1.287(5) . ?
N00I C01F 1.464(4) . ?
N00J C01G 1.277(5) . ?
N00J C01O 1.460(4) . ?
N00K C018 1.387(4) . ?
N00K C01M 1.334(5) . ?
N00L C01J 1.325(4) . ?
N00L C01Q 1.379(5) . ?
N00M C01D 1.281(5) . ?
N00M C01Y 1.474(5) . ?
N00N C01U 1.467(4) . ?
N00N C01W 1.273(5) . ?
N00O C01B 1.369(5) . ?
N00O C01P 1.331(5) . ?
N00P C01E 1.384(4) . ?
N00P C01L 1.320(5) . ?
N00Q C019 1.367(5) . ?
N00Q C01A 1.344(5) . ?
N00R C01J 1.344(5) . ?
N00R C01V 1.364(5) . ?
N00S C015 1.352(5) . ?
N00S C01R 1.366(5) . ?
N00T C01L 1.355(5) . ?
N00T C01T 1.367(5) . ?
N00V C01C 1.375(5) . ?
N00V C01M 1.341(5) . ?
N00W C01K 1.282(5) . ?
N00W C020 1.464(5) . ?
N00X C01I 1.359(5) . ?
N00X C01P 1.363(5) . ?
N010 C01Z 1.266(5) . ?
N010 C0AA 1.519(7) . ?
N010 C2 1.573(9) . ?
C013 C019 1.369(5) . ?
C013 C01D 1.441(5) . ?
C016 C01E 1.436(5) . ?
C017 C01G 1.438(5) . ?
C017 C01R 1.377(5) . ?
C018 C01C 1.362(5) . ?
C018 C01Z 1.424(5) . ?
C01B C01I 1.375(5) . ?
C01B C01K 1.429(5) . ?
C01E C01T 1.367(5) . ?
C01F C01H 1.523(5) . ?
C01H C01S 1.532(5) . ?
C01N C01U 1.519(6) . ?
C01N C01X 1.528(6) . ?
C01O C01X 1.528(5) . ?
C01Q C01V 1.362(6) . ?
C01Q C01W 1.435(5) . ?
C01S C01Y 1.521(5) . ?
C020 C021 1.483(7) . ?
C021 C1 1.359(10) . ?
C021 C22 1.729(12) . ?
C1 C0AA 1.533(8) . ?
C2 C22 1.468(16) . ?
